data_4121986
loop_
_publ_author_name
'Kumarasamy, Elango'
'Raghunathan, Ramya'
'Jockusch, Steffen'
'Ugrinov, Angel'
'Sivaguru, J.'

_publ_section_title
;
 Tailoring atropisomeric maleimides for stereospecific [2 + 2]
 photocycloaddition-photochemical and photophysical investigations leading
 to visible-light photocatalysis.
;
_journal_issue 24
_journal_name_full 'Journal of the American Chemical Society'
_journal_page_first 8729
_journal_page_last 8737
_journal_paper_doi 10.1021/ja5034638
_journal_volume 136
_journal_year 2014
_chemical_absolute_configuration ad
_chemical_formula_moiety 'C20 H17 N O3'
_chemical_formula_sum 'C20 H17 N O3'
_chemical_formula_weight 319.35
_chemical_name_systematic
;
 ?
;
_space_group_crystal_system monoclinic
_space_group_IT_number 4
_space_group_name_Hall 'P 2yb'
_space_group_name_H-M_alt 'P 1 21 1'
_symmetry_space_group_name_Hall 'P 2yb'
_symmetry_space_group_name_H-M 'P 1 21 1'
_atom_sites_solution_hydrogens geom
_atom_sites_solution_primary direct
_audit_creation_date 2013-11-22
_audit_creation_method
;
Olex2 1.2
(compiled 2013.11.15 svn.r2839 for OlexSys, GUI svn.r4715)
;
_cell_angle_alpha 90
_cell_angle_beta 112.547(2)
_cell_angle_gamma 90
_cell_formula_units_Z 2
_cell_length_a 10.5863(5)
_cell_length_b 7.2819(3)
_cell_length_c 10.7905(5)
_cell_measurement_reflns_used 8697
_cell_measurement_temperature 100
_cell_measurement_theta_max 66.62
_cell_measurement_theta_min 4.44
_cell_volume 768.24(6)
_computing_data_reduction 'SAINT v7.68A (Bruker, 2009)'
_computing_molecular_graphics 'Olex2 (Dolomanov et al., 2009)'
_computing_publication_material 'Olex2 (Dolomanov et al., 2009)'
_computing_structure_refinement 'ShelXL (Sheldrick, 2008)'
_computing_structure_solution 'XS (Sheldrick, 2008)'
_diffrn_ambient_temperature 100.01
_diffrn_measured_fraction_theta_full 0.970
_diffrn_measured_fraction_theta_max 0.991
_diffrn_measurement_device_type 'Bruker APEX-II CCD'
_diffrn_measurement_method '\f and \w scans'
_diffrn_radiation_monochromator graphite
_diffrn_radiation_type CuK\a
_diffrn_radiation_wavelength 1.54178
_diffrn_reflns_av_R_equivalents 0.0227
_diffrn_reflns_av_unetI/netI 0.0189
_diffrn_reflns_Laue_measured_fraction_full 0.970
_diffrn_reflns_Laue_measured_fraction_max 0.991
_diffrn_reflns_limit_h_max 11
_diffrn_reflns_limit_h_min -12
_diffrn_reflns_limit_k_max 8
_diffrn_reflns_limit_k_min -8
_diffrn_reflns_limit_l_max 12
_diffrn_reflns_limit_l_min -12
_diffrn_reflns_number 9986
_diffrn_reflns_point_group_measured_fraction_full 0.962
_diffrn_reflns_point_group_measured_fraction_max 0.982
_diffrn_reflns_theta_full 67.679
_diffrn_reflns_theta_max 66.616
_diffrn_reflns_theta_min 4.436
_diffrn_standards_number 0
_exptl_absorpt_coefficient_mu 0.753
_exptl_absorpt_correction_T_max 0.7528
_exptl_absorpt_correction_T_min 0.6550
_exptl_absorpt_correction_type multi-scan
_exptl_absorpt_process_details
;
SADABS-2008/1 (Bruker,2008) was used for absorption correction.
wR2(int) was 0.0561 before and 0.0317 after correction.
The Ratio of minimum to maximum transmission is 0.8701.
The \l/2 correction factor is 0.0015.
;
_exptl_crystal_colour 'clear colourless'
_exptl_crystal_colour_lustre clear
_exptl_crystal_colour_primary colourless
_exptl_crystal_density_diffrn 1.381
_exptl_crystal_description plate
_exptl_crystal_F_000 336
_exptl_crystal_size_max 0.238
_exptl_crystal_size_mid 0.164
_exptl_crystal_size_min 0.07
_refine_diff_density_max 0.152
_refine_diff_density_min -0.142
_refine_diff_density_rms 0.035
_refine_ls_abs_structure_details
;
 Flack x determined using 1203 quotients [(I+)-(I-)]/[(I+)+(I-)]
 (Parsons and Flack (2004), Acta Cryst. A60, s61).
;
_refine_ls_abs_structure_Flack 0.09(5)
_refine_ls_extinction_method none
_refine_ls_goodness_of_fit_ref 1.046
_refine_ls_hydrogen_treatment mixed
_refine_ls_matrix_type full
_refine_ls_number_parameters 218
_refine_ls_number_reflns 2684
_refine_ls_number_restraints 1
_refine_ls_restrained_S_all 1.046
_refine_ls_R_factor_all 0.0249
_refine_ls_R_factor_gt 0.0248
_refine_ls_shift/su_max 0.000
_refine_ls_shift/su_mean 0.000
_refine_ls_structure_factor_coef Fsqd
_refine_ls_weighting_details 'w=1/[\s^2^(Fo^2^)+(0.0377P)^2^+0.1489P] where P=(Fo^2^+2Fc^2^)/3'
_refine_ls_weighting_scheme calc
_refine_ls_wR_factor_gt 0.0640
_refine_ls_wR_factor_ref 0.0642
_reflns_Friedel_coverage 0.827
_reflns_Friedel_fraction_full 0.951
_reflns_Friedel_fraction_max 0.973
_reflns_number_gt 2661
_reflns_number_total 2684
_reflns_threshold_expression 'I > 2\s(I)'
_cod_data_source_file ja5034638_si_002.cif
_cod_data_source_block 1S5R6S-2g
_cod_depositor_comments 'Adding full bibliography for 4121977--4121989.cif.'
_cod_database_code 4121986
_shelxl_version_number 2013-4
_shelx_space_group_comment
;
The symmetry employed for this shelxl refinement is uniquely defined
by the following loop, which should always be used as a source of
symmetry information in preference to the above space-group names.
They are only intended as comments.
;
_shelx_estimated_absorpt_t_max 0.949
_shelx_estimated_absorpt_t_min 0.841
_olex2_refinement_description
;
1. Fixed Uiso
 At 1.2 times of:
  All C(H) groups, All C(H,H) groups
 At 1.5 times of:
  All C(H,H,H) groups
2.a Ternary CH refined with riding coordinates:
 C5(H5), C6(H6)
2.b Secondary CH2 refined with riding coordinates:
 C7(H7A,H7B), C8(H8A,H8B)
2.c Aromatic/amide H refined with riding coordinates:
 C12(H12), C20(H20), C11(H11), C13(H13), C23(H23), C24(H24), C22(H22), C21(H21)
2.d Idealised Me refined as rotating group:
 C16(H16A,H16B,H16C)
;

loop_
_space_group_symop_operation_xyz
'x, y, z'
'-x, y+1/2, -z'

loop_
_atom_site_label
_atom_site_type_symbol
_atom_site_fract_x
_atom_site_fract_y
_atom_site_fract_z
_atom_site_U_iso_or_equiv
_atom_site_adp_type
_atom_site_occupancy
_atom_site_site_symmetry_order
_atom_site_calc_flag
_atom_site_refinement_flags_posn
O17 O 0.63373(13) 0.41325(19) 0.93247(12) 0.0217(3) Uani 1 1 d .
O18 O 1.01717(12) 0.09013(18) 0.97155(12) 0.0210(3) Uani 1 1 d .
O9 O 0.74236(13) -0.09755(18) 0.97863(12) 0.0221(3) Uani 1 1 d .
N3 N 0.81132(15) 0.2385(2) 0.92188(15) 0.0165(3) Uani 1 1 d .
C4 C 0.94094(18) 0.1769(2) 1.00869(18) 0.0171(4) Uani 1 1 d .
C15 C 0.73604(17) 0.1232(3) 0.81009(18) 0.0184(4) Uani 1 1 d .
C12 C 0.61277(18) -0.1347(3) 0.61515(19) 0.0234(4) Uani 1 1 d .
H12 H 0.5720 -0.2235 0.5470 0.028 Uiso 1 1 calc R
C2 C 0.74304(18) 0.3395(2) 0.98834(18) 0.0176(4) Uani 1 1 d .
C20 C 0.6909(2) 0.5046(3) 1.23687(19) 0.0237(4) Uani 1 1 d .
H20 H 0.6106 0.4419 1.1809 0.028 Uiso 1 1 calc R
C11 C 0.64086(18) -0.1801(3) 0.7479(2) 0.0226(4) Uani 1 1 d .
H11 H 0.6184 -0.2980 0.7712 0.027 Uiso 1 1 calc R
C13 C 0.64323(18) 0.0384(3) 0.58016(19) 0.0217(4) Uani 1 1 d .
H13 H 0.6215 0.0664 0.4883 0.026 Uiso 1 1 calc R
C23 C 0.9242(2) 0.6847(3) 1.40340(19) 0.0241(4) Uani 1 1 d .
H23 H 1.0046 0.7458 1.4610 0.029 Uiso 1 1 calc R
C10 C 0.70240(18) -0.0495(3) 0.84591(18) 0.0201(4) Uani 1 1 d .
C24 C 0.93293(19) 0.5525(3) 1.31425(18) 0.0211(4) Uani 1 1 d .
H24 H 1.0192 0.5247 1.3107 0.025 Uiso 1 1 calc R
C16 C 0.7379(2) 0.3598(3) 0.63990(19) 0.0231(4) Uani 1 1 d .
H16A H 0.6528 0.4284 0.5949 0.035 Uiso 1 1 calc GR
H16B H 0.7867 0.3480 0.5793 0.035 Uiso 1 1 calc GR
H16C H 0.7956 0.4255 0.7212 0.035 Uiso 1 1 calc GR
C22 C 0.7990(2) 0.7279(3) 1.40872(19) 0.0260(4) Uani 1 1 d .
H22 H 0.7934 0.8183 1.4699 0.031 Uiso 1 1 calc R
C5 C 0.96112(18) 0.2262(2) 1.15030(18) 0.0181(4) Uani 1 1 d .
H5 H 1.0449 0.2988 1.2024 0.022 Uiso 1 1 calc R
C21 C 0.6819(2) 0.6390(3) 1.3244(2) 0.0280(4) Uani 1 1 d .
H21 H 0.5956 0.6698 1.3265 0.034 Uiso 1 1 calc R
C1 C 0.82207(18) 0.3109(2) 1.13661(18) 0.0176(4) Uani 1 1 d .
C7 C 0.93195(19) 0.0549(3) 1.22125(18) 0.0212(4) Uani 1 1 d .
H7A H 0.9465 -0.0633 1.1833 0.025 Uiso 1 1 calc R
H7B H 0.9803 0.0565 1.3200 0.025 Uiso 1 1 calc R
C19 C 0.81651(18) 0.4605(2) 1.23009(17) 0.0188(4) Uani 1 1 d .
C6 C 0.77978(18) 0.1121(3) 1.17286(17) 0.0198(4) Uani 1 1 d .
H6 H 0.7504 0.1208 1.2504 0.024 Uiso 1 1 calc R
C14 C 0.70511(17) 0.1720(3) 0.67709(18) 0.0189(4) Uani 1 1 d .
C8 C 0.6798(2) -0.0068(3) 1.06117(19) 0.0226(4) Uani 1 1 d .
H8A H 0.6407 -0.1013 1.1021 0.027 Uiso 1 1 calc R
H8B H 0.6037 0.0713 1.0029 0.027 Uiso 1 1 calc R

loop_
_atom_site_aniso_label
_atom_site_aniso_U_11
_atom_site_aniso_U_22
_atom_site_aniso_U_33
_atom_site_aniso_U_23
_atom_site_aniso_U_13
_atom_site_aniso_U_12
O17 0.0184(6) 0.0237(6) 0.0224(6) 0.0020(5) 0.0069(5) 0.0040(5)
O18 0.0209(6) 0.0190(6) 0.0250(6) -0.0012(5) 0.0109(5) 0.0019(5)
O9 0.0273(7) 0.0174(6) 0.0213(6) 0.0008(5) 0.0090(5) 0.0005(5)
N3 0.0167(8) 0.0154(7) 0.0171(7) -0.0003(6) 0.0061(6) -0.0004(6)
C4 0.0170(8) 0.0134(8) 0.0215(9) 0.0015(7) 0.0081(7) -0.0018(7)
C15 0.0159(8) 0.0174(9) 0.0210(8) -0.0031(7) 0.0060(7) 0.0008(7)
C12 0.0185(9) 0.0230(10) 0.0264(9) -0.0070(8) 0.0062(7) 0.0007(7)
C2 0.0180(9) 0.0151(9) 0.0208(9) 0.0007(7) 0.0087(7) -0.0036(7)
C20 0.0204(9) 0.0300(10) 0.0210(9) 0.0018(8) 0.0084(7) 0.0028(8)
C11 0.0195(9) 0.0187(9) 0.0300(10) -0.0023(8) 0.0100(8) -0.0005(8)
C13 0.0172(9) 0.0263(10) 0.0202(8) -0.0017(7) 0.0055(7) 0.0047(8)
C23 0.0320(10) 0.0200(10) 0.0223(9) -0.0007(8) 0.0124(8) -0.0042(8)
C10 0.0167(9) 0.0216(9) 0.0215(9) 0.0007(7) 0.0066(7) 0.0021(7)
C24 0.0229(9) 0.0210(9) 0.0216(9) 0.0015(7) 0.0108(7) -0.0005(7)
C16 0.0234(9) 0.0248(10) 0.0201(9) 0.0018(8) 0.0071(7) 0.0007(8)
C22 0.0385(12) 0.0219(9) 0.0222(9) 0.0004(8) 0.0167(9) 0.0037(8)
C5 0.0170(9) 0.0170(8) 0.0194(9) 0.0005(7) 0.0058(7) 0.0011(7)
C21 0.0291(10) 0.0327(11) 0.0272(10) 0.0034(8) 0.0165(8) 0.0079(8)
C1 0.0172(8) 0.0171(9) 0.0199(9) 0.0015(7) 0.0085(7) 0.0006(7)
C7 0.0237(9) 0.0189(9) 0.0203(8) 0.0031(7) 0.0075(7) 0.0021(7)
C19 0.0222(9) 0.0182(9) 0.0174(8) 0.0038(7) 0.0093(7) 0.0024(7)
C6 0.0227(9) 0.0194(9) 0.0189(8) 0.0014(7) 0.0099(7) -0.0002(8)
C14 0.0148(8) 0.0224(9) 0.0199(9) 0.0003(7) 0.0071(7) 0.0034(7)
C8 0.0232(10) 0.0226(9) 0.0252(9) -0.0007(8) 0.0127(8) -0.0046(7)

loop_
_atom_type_symbol
_atom_type_description
_atom_type_scat_dispersion_real
_atom_type_scat_dispersion_imag
_atom_type_scat_source
C C 0.0181 0.0091 'International Tables Vol C Tables 4.2.6.8 and 6.1.1.4'
H H 0.0000 0.0000 'International Tables Vol C Tables 4.2.6.8 and 6.1.1.4'
N N 0.0311 0.0180 'International Tables Vol C Tables 4.2.6.8 and 6.1.1.4'
O O 0.0492 0.0322 'International Tables Vol C Tables 4.2.6.8 and 6.1.1.4'

loop_
_geom_angle_atom_site_label_1
_geom_angle_atom_site_label_2
_geom_angle_atom_site_label_3
_geom_angle
C10 O9 C8 119.44(15)
C4 N3 C15 117.34(14)
C2 N3 C4 112.86(14)
C2 N3 C15 120.45(14)
O18 C4 N3 123.46(16)
O18 C4 C5 127.55(16)
N3 C4 C5 108.87(14)
C10 C15 N3 114.29(15)
C14 C15 N3 123.59(17)
C14 C15 C10 122.01(17)
C11 C12 C13 121.13(18)
O17 C2 N3 124.08(16)
O17 C2 C1 128.81(16)
N3 C2 C1 106.53(14)
C21 C20 C19 120.83(19)
C10 C11 C12 118.47(18)
C12 C13 C14 121.37(18)
C22 C23 C24 120.34(18)
O9 C10 C15 120.46(16)
O9 C10 C11 119.17(17)
C11 C10 C15 120.04(17)
C23 C24 C19 120.57(17)
C23 C22 C21 119.74(18)
C4 C5 C1 103.80(14)
C4 C5 C7 109.35(14)
C1 C5 C7 90.33(13)
C22 C21 C20 119.93(18)
C2 C1 C5 106.03(14)
C2 C1 C6 106.80(14)
C5 C1 C6 87.77(13)
C19 C1 C2 117.65(15)
C19 C1 C5 120.36(15)
C19 C1 C6 113.81(14)
C6 C7 C5 89.73(14)
C20 C19 C1 119.04(17)
C24 C19 C20 118.56(17)
C24 C19 C1 122.35(16)
C7 C6 C1 88.50(13)
C8 C6 C1 119.40(15)
C8 C6 C7 115.39(16)
C15 C14 C13 116.93(18)
C15 C14 C16 121.41(17)
C13 C14 C16 121.65(16)
O9 C8 C6 113.52(15)

loop_
_geom_bond_atom_site_label_1
_geom_bond_atom_site_label_2
_geom_bond_distance
O17 C2 1.207(2)
O18 C4 1.208(2)
O9 C10 1.374(2)
O9 C8 1.456(2)
N3 C4 1.405(2)
N3 C15 1.435(2)
N3 C2 1.405(2)
C4 C5 1.503(3)
C15 C10 1.401(3)
C15 C14 1.390(3)
C12 C11 1.387(3)
C12 C13 1.389(3)
C2 C1 1.509(2)
C20 C21 1.388(3)
C20 C19 1.397(3)
C11 C10 1.385(3)
C13 C14 1.394(3)
C23 C24 1.388(3)
C23 C22 1.385(3)
C24 C19 1.391(3)
C16 C14 1.503(3)
C22 C21 1.385(3)
C5 C1 1.550(2)
C5 C7 1.555(2)
C1 C19 1.501(3)
C1 C6 1.607(2)
C7 C6 1.548(2)
C6 C8 1.531(3)

loop_
_geom_torsion_atom_site_label_1
_geom_torsion_atom_site_label_2
_geom_torsion_atom_site_label_3
_geom_torsion_atom_site_label_4
_geom_torsion
O17 C2 C1 C5 -174.52(18)
O17 C2 C1 C19 -36.4(3)
O17 C2 C1 C6 92.9(2)
O18 C4 C5 C1 -171.82(17)
O18 C4 C5 C7 -76.5(2)
N3 C4 C5 C1 4.32(18)
N3 C4 C5 C7 99.63(16)
N3 C15 C10 O9 -0.7(2)
N3 C15 C10 C11 -174.09(16)
N3 C15 C14 C13 173.79(16)
N3 C15 C14 C16 -5.8(3)
N3 C2 C1 C5 14.09(18)
N3 C2 C1 C19 152.17(15)
N3 C2 C1 C6 -78.46(15)
C4 N3 C15 C10 62.6(2)
C4 N3 C15 C14 -113.82(19)
C4 N3 C2 O17 176.03(16)
C4 N3 C2 C1 -12.06(19)
C4 C5 C1 C2 -11.08(18)
C4 C5 C1 C19 -147.78(16)
C4 C5 C1 C6 95.77(14)
C4 C5 C7 C6 -89.94(15)
C15 N3 C4 O18 34.3(2)
C15 N3 C4 C5 -142.02(15)
C15 N3 C2 O17 -38.3(3)
C15 N3 C2 C1 133.63(16)
C12 C11 C10 O9 -174.04(16)
C12 C11 C10 C15 -0.6(3)
C12 C13 C14 C15 0.7(3)
C12 C13 C14 C16 -179.78(16)
C2 N3 C4 O18 -178.86(16)
C2 N3 C4 C5 4.81(19)
C2 N3 C15 C10 -81.6(2)
C2 N3 C15 C14 102.0(2)
C2 C1 C19 C20 62.9(2)
C2 C1 C19 C24 -119.64(18)
C2 C1 C6 C7 120.42(15)
C2 C1 C6 C8 1.9(2)
C11 C12 C13 C14 1.0(3)
C13 C12 C11 C10 -1.1(3)
C23 C24 C19 C20 0.3(3)
C23 C24 C19 C1 -177.23(17)
C23 C22 C21 C20 1.2(3)
C10 O9 C8 C6 -113.92(18)
C10 C15 C14 C13 -2.4(2)
C10 C15 C14 C16 178.07(16)
C24 C23 C22 C21 -0.1(3)
C22 C23 C24 C19 -0.6(3)
C5 C1 C19 C20 -165.22(17)
C5 C1 C19 C24 12.3(3)
C5 C1 C6 C7 14.35(13)
C5 C1 C6 C8 -104.18(17)
C5 C7 C6 C1 -14.29(13)
C5 C7 C6 C8 107.80(16)
C21 C20 C19 C24 0.8(3)
C21 C20 C19 C1 178.41(17)
C1 C5 C7 C6 14.82(14)
C1 C6 C8 O9 77.7(2)
C7 C5 C1 C2 -121.12(15)
C7 C5 C1 C19 102.18(17)
C7 C5 C1 C6 -14.27(13)
C7 C6 C8 O9 -25.9(2)
C19 C20 C21 C22 -1.6(3)
C19 C1 C6 C7 -108.04(16)
C19 C1 C6 C8 133.43(17)
C6 C1 C19 C20 -63.1(2)
C6 C1 C19 C24 114.36(18)
C14 C15 C10 O9 175.74(16)
C14 C15 C10 C11 2.4(3)
C8 O9 C10 C15 69.4(2)
C8 O9 C10 C11 -117.22(18)
